data_7151394
loop_
_publ_author_name
'Fukuda, Hisatane'
'Amimoto, Kiichi'
'Koyama, Hiroyuki'
'Kawato, Toshio'

_publ_section_title
;
 Crystalline photochromism of N-salicylidene-2,6-dialkylanilines:
 advantage of 2,6-dialkyl substituents of aniline for preparation of
 photochromic Schiff base crystals
;
_journal_issue 9
_journal_name_full 'Organic &amp;  Biomolecular Chemistry'
_journal_page_first 1578
_journal_paper_doi 10.1039/b212295b
_journal_volume 1
_journal_year 2003
_chemical_compound_source 'synthesis as described'
_chemical_formula_moiety 'C19 H21 Cl2 N1 O1'
_chemical_formula_sum 'C19 H21 Cl2 N O'
_chemical_formula_weight 350.27
_chemical_melting_point 391
_chemical_name_systematic
;
N-(3,5-dichlorosalicylidene)-2,6-diisopropylaniline
;
_space_group_IT_number 14
_symmetry_cell_setting monoclinic
_symmetry_Int_Tables_number 14
_symmetry_space_group_name_Hall '-P 2yn'
_symmetry_space_group_name_H-M 'P 1 21/n 1'
_atom_sites_solution_hydrogens geom
_atom_sites_solution_primary direct
_atom_sites_solution_secondary difmap
_audit_conform_dict_location ftp://ftp.iucr.org/pub/cif_core.dic
_audit_conform_dict_name cif_core.dic
_audit_conform_dict_version 2.2
_audit_creation_date 2002-12-07T08:06:58-00:00
_audit_creation_method 'WinGX routine CIF_UPDATE'
_cell_angle_alpha 90
_cell_angle_beta 91.153(3)
_cell_angle_gamma 90
_cell_formula_units_Z 8
_cell_length_a 11.2280(7)
_cell_length_b 14.8658(8)
_cell_length_c 22.7359(13)
_cell_measurement_reflns_used 0
_cell_measurement_temperature 293(2)
_cell_measurement_theta_max 0
_cell_measurement_theta_min 0
_cell_measurement_wavelength 0.71073
_cell_volume 3794.2(4)
_computing_cell_refinement 'Rigaku RAXIS-IV'
_computing_data_collection 'Rigaku RAXIS-IV'
_computing_data_reduction 'Rigaku RAXIS-IV'
_computing_molecular_graphics 'Ortep-3 for Windows (Farrugia, 1997)'
_computing_publication_material 'WinGX publication routines (Farrugia, 1999)'
_computing_structure_refinement 'SHELXL-97 (Sheldrick, 1997)'
_computing_structure_solution 'SHELXS-97 (Sheldrick, 1997)'
_diffrn_ambient_temperature 293(2)
_diffrn_measured_fraction_theta_full 0.989
_diffrn_measured_fraction_theta_max 0.989
_diffrn_radiation_monochromator graphite
_diffrn_radiation_probe x-ray
_diffrn_radiation_type MoK\a
_diffrn_radiation_wavelength 0.71069
_diffrn_reflns_av_R_equivalents 0.0311
_diffrn_reflns_av_unetI/netI 0.0229
_diffrn_reflns_limit_h_max 14
_diffrn_reflns_limit_h_min -14
_diffrn_reflns_limit_k_max 19
_diffrn_reflns_limit_k_min -18
_diffrn_reflns_limit_l_max 29
_diffrn_reflns_limit_l_min -29
_diffrn_reflns_number 33356
_diffrn_reflns_theta_full 27.48
_diffrn_reflns_theta_max 27.48
_diffrn_reflns_theta_min 1.64
_exptl_absorpt_coefficient_mu 0.346
_exptl_absorpt_correction_type none
_exptl_crystal_colour yellow
_exptl_crystal_density_diffrn 1.226
_exptl_crystal_density_method 'not measured'
_exptl_crystal_description prism
_exptl_crystal_F_000 1472
_exptl_crystal_size_max 0.5
_exptl_crystal_size_mid 0.3
_exptl_crystal_size_min 0.1
_refine_diff_density_max 0.289
_refine_diff_density_min -0.327
_refine_diff_density_rms 0.052
_refine_ls_extinction_coef 0.0000(3)
_refine_ls_extinction_expression Fc^*^=kFc[1+0.001xFc^2^\l^3^/sin(2\q)]^-1/4^
_refine_ls_extinction_method SHELXL
_refine_ls_goodness_of_fit_ref 1.06
_refine_ls_hydrogen_treatment mixed
_refine_ls_matrix_type full
_refine_ls_number_parameters 488
_refine_ls_number_reflns 8606
_refine_ls_number_restraints 0
_refine_ls_restrained_S_all 1.06
_refine_ls_R_factor_all 0.0997
_refine_ls_R_factor_gt 0.0614
_refine_ls_shift/su_max 0.879
_refine_ls_shift/su_mean 0.002
_refine_ls_structure_factor_coef Fsqd
_refine_ls_weighting_details 'calc w=1/[\s^2^(Fo^2^)+(0.0834P)^2^+1.2854P] where P=(Fo^2^+2Fc^2^)/3'
_refine_ls_weighting_scheme calc
_refine_ls_wR_factor_gt 0.1601
_refine_ls_wR_factor_ref 0.19
_reflns_number_gt 5585
_reflns_number_total 8606
_reflns_threshold_expression >2sigma(I)
_cod_data_source_file b212295b.txt
_cod_data_source_block 1d
_cod_original_sg_symbol_H-M 'P 21/n'
_cod_database_code 7151394

loop_
_symmetry_equiv_pos_as_xyz
'x, y, z'
'-x+1/2, y+1/2, -z+1/2'
'-x, -y, -z'
'x-1/2, -y-1/2, z-1/2'

loop_
_atom_site_label
_atom_site_type_symbol
_atom_site_fract_x
_atom_site_fract_y
_atom_site_fract_z
_atom_site_U_iso_or_equiv
_atom_site_adp_type
_atom_site_occupancy
_atom_site_symmetry_multiplicity
_atom_site_calc_flag
_atom_site_refinement_flags
_atom_site_disorder_assembly
_atom_site_disorder_group
Cl1 Cl 0.38817(10) -0.27577(6) 0.02402(4) 0.1034(3) Uani 1 1 d . . .
Cl2 Cl -0.07109(9) -0.25525(7) 0.08498(4) 0.1035(3) Uani 1 1 d . . .
Cl3 Cl 0.84898(8) 0.52881(6) 0.01487(5) 0.1011(3) Uani 1 1 d . . .
Cl4 Cl 0.40535(7) 0.50183(6) 0.09790(4) 0.0893(3) Uani 1 1 d . . .
O1 O 0.41316(18) -0.11047(15) 0.09038(9) 0.0751(5) Uani 1 1 d . . .
H1 H 0.412(3) -0.061(2) 0.1103(14) 0.087(10) Uiso 1 1 d . . .
O2 O 0.89101(17) 0.36465(15) 0.08064(9) 0.0732(5) Uani 1 1 d . . .
H2 H 0.892(3) 0.314(2) 0.0990(14) 0.084(10) Uiso 1 1 d . . .
N1 N 0.33298(18) 0.02343(13) 0.15175(9) 0.0583(5) Uani 1 1 d . . .
N2 N 0.82560(19) 0.22873(14) 0.14573(9) 0.0612(5) Uani 1 1 d . . .
C1 C 0.2098(2) -0.09812(16) 0.11923(10) 0.0563(6) Uani 1 1 d . . .
C2 C 0.3018(2) -0.14222(16) 0.09057(10) 0.0588(6) Uani 1 1 d . . .
C3 C 0.2756(3) -0.22215(18) 0.06055(11) 0.0706(7) Uani 1 1 d . . .
C4 C 0.1615(3) -0.2565(2) 0.05872(12) 0.0757(9) Uani 1 1 d . . .
H4 H 0.147(3) -0.311(2) 0.0362(14) 0.098(10) Uiso 1 1 d . . .
C5 C 0.0724(3) -0.2116(2) 0.08699(11) 0.0703(8) Uani 1 1 d . . .
C6 C 0.0949(3) -0.13360(19) 0.11671(11) 0.0650(7) Uani 1 1 d . . .
H6 H 0.035(2) -0.1039(17) 0.1367(11) 0.061(8) Uiso 1 1 d . . .
C7 C 0.2306(2) -0.01315(17) 0.14980(11) 0.0580(6) Uani 1 1 d . . .
H7 H 0.162(2) 0.0143(17) 0.1697(11) 0.062(7) Uiso 1 1 d . . .
C8 C 0.3466(2) 0.10952(16) 0.17941(10) 0.0553(6) Uani 1 1 d . . .
C9 C 0.4079(2) 0.11329(18) 0.23342(11) 0.0667(7) Uani 1 1 d . . .
C10 C 0.4541(3) 0.0286(2) 0.26344(16) 0.0892(10) Uani 1 1 d . . .
H10 H 0.483(4) -0.013(3) 0.2307(19) 0.140(16) Uiso 1 1 d . . .
C11 C 0.5827(4) 0.0374(3) 0.2854(2) 0.1295(16) Uani 1 1 d . . .
H11A H 0.6323 0.0543 0.2533 0.194 Uiso 1 1 calc R . .
H11B H 0.6093 -0.0191 0.3013 0.194 Uiso 1 1 calc R . .
H11C H 0.5875 0.0827 0.3155 0.194 Uiso 1 1 calc R . .
C12 C 0.3771(5) 0.0005(4) 0.3115(3) 0.193(3) Uani 1 1 d . . .
H12A H 0.4089 -0.053 0.3295 0.289 Uiso 1 1 calc R . .
H12B H 0.2984 -0.0114 0.2961 0.289 Uiso 1 1 calc R . .
H12C H 0.3737 0.0476 0.3403 0.289 Uiso 1 1 calc R . .
C13 C 0.4211(3) 0.1973(2) 0.25959(13) 0.0770(8) Uani 1 1 d . . .
H13 H 0.465(3) 0.2016(19) 0.2968(13) 0.081(9) Uiso 1 1 d . . .
C14 C 0.3771(3) 0.2733(2) 0.23317(14) 0.0767(8) Uani 1 1 d . . .
H14 H 0.388(3) 0.329(2) 0.2521(14) 0.095(10) Uiso 1 1 d . . .
C15 C 0.3203(3) 0.2685(2) 0.17939(13) 0.0692(7) Uani 1 1 d . . .
H15 H 0.293(2) 0.318(2) 0.1605(12) 0.073(8) Uiso 1 1 d . . .
C16 C 0.3045(2) 0.18649(17) 0.15064(11) 0.0582(6) Uani 1 1 d . . .
C17 C 0.2474(3) 0.1840(2) 0.08932(13) 0.0705(7) Uani 1 1 d . . .
H17 H 0.253(3) 0.127(2) 0.0771(15) 0.103(12) Uiso 1 1 d . . .
C18 C 0.3212(4) 0.2345(3) 0.04529(16) 0.1218(15) Uani 1 1 d . . .
H18A H 0.4012 0.2118 0.0464 0.183 Uiso 1 1 calc R . .
H18B H 0.3219 0.2973 0.055 0.183 Uiso 1 1 calc R . .
H18C H 0.2873 0.2264 0.0065 0.183 Uiso 1 1 calc R . .
C19 C 0.1219(3) 0.2170(4) 0.08846(19) 0.141(2) Uani 1 1 d . . .
H19A H 0.0899 0.2141 0.049 0.211 Uiso 1 1 calc R . .
H19B H 0.1201 0.2781 0.1021 0.211 Uiso 1 1 calc R . .
H19C H 0.075 0.18 0.1137 0.211 Uiso 1 1 calc R . .
C20 C 0.6951(2) 0.34936(16) 0.11933(10) 0.0555(6) Uani 1 1 d . . .
C21 C 0.7798(2) 0.39498(16) 0.08638(11) 0.0583(6) Uani 1 1 d . . .
C22 C 0.7459(3) 0.47426(17) 0.05767(12) 0.0663(7) Uani 1 1 d . . .
C23 C 0.6322(3) 0.50719(19) 0.06127(13) 0.0689(7) Uani 1 1 d . . .
H23 H 0.610(3) 0.563(2) 0.0409(13) 0.086(9) Uiso 1 1 d . . .
C24 C 0.5499(2) 0.46121(18) 0.09368(11) 0.0629(6) Uani 1 1 d . . .
C25 C 0.5803(2) 0.38304(19) 0.12243(11) 0.0618(6) Uani 1 1 d . . .
H25 H 0.527(2) 0.3499(18) 0.1447(12) 0.069(8) Uiso 1 1 d . . .
C26 C 0.7228(2) 0.26416(18) 0.14823(11) 0.0592(6) Uani 1 1 d . . .
H26 H 0.658(2) 0.2354(18) 0.1708(12) 0.070(8) Uiso 1 1 d . . .
C27 C 0.8444(2) 0.14278(17) 0.17302(11) 0.0583(6) Uani 1 1 d . . .
C28 C 0.8119(2) 0.06514(17) 0.14211(11) 0.0598(6) Uani 1 1 d . . .
C29 C 0.7614(3) 0.0683(2) 0.07971(12) 0.0704(7) Uani 1 1 d . . .
H29 H 0.772(3) 0.132(2) 0.0675(14) 0.097(10) Uiso 1 1 d . . .
C30 C 0.8349(4) 0.0119(3) 0.03837(14) 0.1241(15) Uani 1 1 d . . .
H30A H 0.801 0.0154 -0.0007 0.186 Uiso 1 1 calc R . .
H30B H 0.8351 -0.0495 0.0514 0.186 Uiso 1 1 calc R . .
H30C H 0.9151 0.0343 0.0382 0.186 Uiso 1 1 calc R . .
C31 C 0.6322(4) 0.0419(4) 0.0775(2) 0.1403(19) Uani 1 1 d . . .
H31A H 0.6029 0.0447 0.0376 0.21 Uiso 1 1 calc R . .
H31B H 0.5874 0.0825 0.1013 0.21 Uiso 1 1 calc R . .
H31C H 0.6238 -0.0182 0.0922 0.21 Uiso 1 1 calc R . .
C32 C 0.8297(3) -0.0172(2) 0.17025(13) 0.0696(7) Uani 1 1 d . . .
H32 H 0.802(3) -0.071(2) 0.1510(13) 0.087(10) Uiso 1 1 d . . .
C33 C 0.8807(3) -0.0219(2) 0.22555(13) 0.0780(8) Uani 1 1 d . . .
H33 H 0.891(3) -0.083(2) 0.2413(15) 0.104(11) Uiso 1 1 d . . .
C34 C 0.9166(3) 0.0551(2) 0.25372(13) 0.0815(9) Uani 1 1 d . . .
H34 H 0.951(3) 0.055(2) 0.2907(14) 0.084(9) Uiso 1 1 d . . .
C35 C 0.9000(3) 0.1398(2) 0.22828(12) 0.0712(7) Uani 1 1 d . . .
C36 C 0.9384(4) 0.2243(3) 0.26037(16) 0.0961(11) Uani 1 1 d . . .
H36 H 0.946(3) 0.272(3) 0.2313(17) 0.113(13) Uiso 1 1 d . . .
C37 C 1.0657(4) 0.2186(3) 0.28515(19) 0.1235(15) Uani 1 1 d . . .
H37A H 1.119 0.204 0.2541 0.185 Uiso 1 1 calc R . .
H37B H 1.0701 0.1727 0.3148 0.185 Uiso 1 1 calc R . .
H37C H 1.0879 0.2754 0.3021 0.185 Uiso 1 1 calc R . .
C38 C 0.8535(5) 0.2483(4) 0.3077(3) 0.174(3) Uani 1 1 d . . .
H38A H 0.8799 0.3024 0.327 0.261 Uiso 1 1 calc R . .
H38B H 0.8506 0.2002 0.3359 0.261 Uiso 1 1 calc R . .
H38C H 0.7756 0.2576 0.2907 0.261 Uiso 1 1 calc R . .

loop_
_atom_site_aniso_label
_atom_site_aniso_U_11
_atom_site_aniso_U_22
_atom_site_aniso_U_33
_atom_site_aniso_U_23
_atom_site_aniso_U_13
_atom_site_aniso_U_12
Cl1 0.1353(8) 0.0762(6) 0.0988(6) -0.0280(4) 0.0100(5) 0.0141(5)
Cl2 0.1074(7) 0.1046(7) 0.0972(6) 0.0093(5) -0.0315(5) -0.0482(5)
Cl3 0.0905(6) 0.0825(6) 0.1302(7) 0.0349(5) -0.0023(5) -0.0203(4)
Cl4 0.0804(5) 0.0942(6) 0.0928(5) -0.0024(4) -0.0089(4) 0.0304(4)
O1 0.0750(13) 0.0657(13) 0.0847(14) -0.0139(10) 0.0032(10) -0.0006(10)
O2 0.0616(11) 0.0677(13) 0.0902(14) 0.0095(10) -0.0008(10) -0.0014(9)
N1 0.0623(12) 0.0525(12) 0.0600(12) -0.0078(9) -0.0047(10) -0.0009(9)
N2 0.0642(13) 0.0577(12) 0.0615(12) 0.0041(9) -0.0038(10) 0.0049(10)
C1 0.0698(15) 0.0531(14) 0.0456(12) 0.0025(10) -0.0089(11) -0.0065(11)
C2 0.0763(17) 0.0489(13) 0.0509(13) 0.0024(10) -0.0075(12) -0.0012(12)
C3 0.103(2) 0.0534(15) 0.0550(14) -0.0020(11) -0.0057(14) 0.0018(14)
C4 0.114(3) 0.0554(16) 0.0569(15) 0.0001(12) -0.0165(16) -0.0159(16)
C5 0.089(2) 0.0698(17) 0.0516(14) 0.0068(12) -0.0184(14) -0.0224(15)
C6 0.0748(17) 0.0678(17) 0.0519(13) 0.0026(12) -0.0071(13) -0.0099(14)
C7 0.0637(15) 0.0577(15) 0.0524(13) -0.0036(11) -0.0032(12) 0.0001(12)
C8 0.0546(13) 0.0558(14) 0.0557(13) -0.0078(10) 0.0020(10) -0.0046(10)
C9 0.0729(17) 0.0672(16) 0.0595(14) -0.0055(12) -0.0079(13) -0.0061(13)
C10 0.105(3) 0.086(2) 0.076(2) 0.0065(17) -0.0261(19) -0.0033(19)
C11 0.103(3) 0.157(4) 0.128(3) 0.027(3) -0.012(3) 0.030(3)
C12 0.136(4) 0.207(6) 0.238(7) 0.146(5) 0.044(4) 0.014(4)
C13 0.089(2) 0.082(2) 0.0593(16) -0.0145(14) -0.0091(15) -0.0135(16)
C14 0.092(2) 0.0660(18) 0.0722(18) -0.0214(15) 0.0040(16) -0.0122(16)
C15 0.0770(18) 0.0565(16) 0.0743(18) -0.0051(13) 0.0068(14) -0.0005(13)
C16 0.0553(13) 0.0579(15) 0.0613(14) -0.0054(11) 0.0005(11) -0.0009(11)
C17 0.0760(18) 0.0681(19) 0.0669(16) 0.0005(14) -0.0110(14) 0.0005(14)
C18 0.102(3) 0.189(5) 0.074(2) 0.016(3) -0.002(2) -0.024(3)
C19 0.072(2) 0.253(6) 0.097(3) 0.012(3) -0.014(2) 0.024(3)
C20 0.0611(14) 0.0551(14) 0.0500(12) -0.0049(10) -0.0068(11) 0.0023(11)
C21 0.0601(14) 0.0550(14) 0.0593(14) -0.0071(11) -0.0107(11) -0.0033(11)
C22 0.0747(17) 0.0541(15) 0.0697(16) 0.0005(12) -0.0119(13) -0.0097(13)
C23 0.0825(19) 0.0496(15) 0.0738(17) -0.0026(12) -0.0170(15) 0.0045(13)
C24 0.0673(15) 0.0638(16) 0.0572(14) -0.0093(12) -0.0099(12) 0.0104(12)
C25 0.0661(16) 0.0642(16) 0.0548(14) -0.0040(12) -0.0029(12) 0.0040(13)
C26 0.0627(15) 0.0622(15) 0.0525(13) 0.0023(11) -0.0015(12) -0.0003(12)
C27 0.0576(14) 0.0617(15) 0.0556(13) 0.0085(11) 0.0011(11) 0.0060(11)
C28 0.0581(14) 0.0629(15) 0.0583(14) 0.0086(11) 0.0010(11) 0.0036(11)
C29 0.0852(19) 0.0641(17) 0.0614(15) 0.0058(13) -0.0125(14) -0.0008(14)
C30 0.176(4) 0.136(4) 0.0594(19) -0.001(2) -0.008(2) 0.043(3)
C31 0.097(3) 0.203(5) 0.119(3) 0.023(3) -0.043(3) -0.035(3)
C32 0.0795(18) 0.0622(17) 0.0672(16) 0.0087(13) 0.0049(14) 0.0039(14)
C33 0.095(2) 0.072(2) 0.0678(17) 0.0203(15) 0.0048(15) 0.0167(16)
C34 0.096(2) 0.091(2) 0.0571(16) 0.0129(15) -0.0094(16) 0.0151(18)
C35 0.0775(18) 0.0770(18) 0.0589(15) 0.0033(13) -0.0062(13) 0.0066(14)
C36 0.123(3) 0.089(2) 0.074(2) -0.0055(18) -0.029(2) 0.001(2)
C37 0.114(3) 0.153(4) 0.103(3) -0.019(3) -0.013(2) -0.031(3)
C38 0.140(4) 0.186(6) 0.197(6) -0.110(5) 0.021(4) 0.008(4)

loop_
_atom_type_symbol
_atom_type_description
_atom_type_scat_dispersion_real
_atom_type_scat_dispersion_imag
_atom_type_scat_source
Cl Cl 0.1484 0.1585 'International Tables Vol C Tables 4.2.6.8 and 6.1.1.4'
O O 0.0106 0.006 'International Tables Vol C Tables 4.2.6.8 and 6.1.1.4'
N N 0.0061 0.0033 'International Tables Vol C Tables 4.2.6.8 and 6.1.1.4'
C C 0.0033 0.0016 'International Tables Vol C Tables 4.2.6.8 and 6.1.1.4'
H H 0 0 'International Tables Vol C Tables 4.2.6.8 and 6.1.1.4'

loop_
_geom_angle_atom_site_label_1
_geom_angle_atom_site_label_2
_geom_angle_atom_site_label_3
_geom_angle
_geom_angle_site_symmetry_1
_geom_angle_site_symmetry_3
_geom_angle_publ_flag
C2 O1 H1 106(2) . . ?
C21 O2 H2 104(2) . . ?
C7 N1 C8 119.0(2) . . ?
C26 N2 C27 118.4(2) . . ?
C6 C1 C2 119.7(2) . . ?
C6 C1 C7 119.1(3) . . ?
C2 C1 C7 121.1(2) . . ?
O1 C2 C1 122.4(2) . . ?
O1 C2 C3 119.1(3) . . ?
C1 C2 C3 118.5(3) . . ?
C4 C3 C2 121.0(3) . . ?
C4 C3 Cl1 120.3(2) . . ?
C2 C3 Cl1 118.7(2) . . ?
C5 C4 C3 119.4(3) . . ?
C5 C4 H4 122.6(19) . . ?
C3 C4 H4 118.0(19) . . ?
C6 C5 C4 121.1(3) . . ?
C6 C5 Cl2 119.6(3) . . ?
C4 C5 Cl2 119.3(2) . . ?
C5 C6 C1 120.3(3) . . ?
C5 C6 H6 121.0(16) . . ?
C1 C6 H6 118.7(16) . . ?
N1 C7 C1 121.5(2) . . ?
N1 C7 H7 121.3(15) . . ?
C1 C7 H7 117.2(15) . . ?
C16 C8 C9 122.4(2) . . ?
C16 C8 N1 119.6(2) . . ?
C9 C8 N1 117.9(2) . . ?
C13 C9 C8 117.3(3) . . ?
C13 C9 C10 121.4(3) . . ?
C8 C9 C10 121.3(2) . . ?
C12 C10 C9 111.7(4) . . ?
C12 C10 C11 110.4(4) . . ?
C9 C10 C11 112.8(3) . . ?
C12 C10 H10 125(2) . . ?
C9 C10 H10 106(2) . . ?
C11 C10 H10 89(2) . . ?
C10 C11 H11A 109.5 . . ?
C10 C11 H11B 109.5 . . ?
H11A C11 H11B 109.5 . . ?
C10 C11 H11C 109.5 . . ?
H11A C11 H11C 109.5 . . ?
H11B C11 H11C 109.5 . . ?
C10 C12 H12A 109.5 . . ?
C10 C12 H12B 109.5 . . ?
H12A C12 H12B 109.5 . . ?
C10 C12 H12C 109.5 . . ?
H12A C12 H12C 109.5 . . ?
H12B C12 H12C 109.5 . . ?
C14 C13 C9 121.3(3) . . ?
C14 C13 H13 120.0(17) . . ?
C9 C13 H13 118.7(18) . . ?
C13 C14 C15 120.4(3) . . ?
C13 C14 H14 118.9(19) . . ?
C15 C14 H14 121(2) . . ?
C14 C15 C16 121.2(3) . . ?
C14 C15 H15 121.7(18) . . ?
C16 C15 H15 117.1(18) . . ?
C15 C16 C8 117.3(2) . . ?
C15 C16 C17 119.9(3) . . ?
C8 C16 C17 122.8(2) . . ?
C19 C17 C18 111.0(3) . . ?
C19 C17 C16 112.6(3) . . ?
C18 C17 C16 111.5(3) . . ?
C19 C17 H17 112(2) . . ?
C18 C17 H17 103(2) . . ?
C16 C17 H17 106(2) . . ?
C17 C18 H18A 109.5 . . ?
C17 C18 H18B 109.5 . . ?
H18A C18 H18B 109.5 . . ?
C17 C18 H18C 109.5 . . ?
H18A C18 H18C 109.5 . . ?
H18B C18 H18C 109.5 . . ?
C17 C19 H19A 109.5 . . ?
C17 C19 H19B 109.5 . . ?
H19A C19 H19B 109.5 . . ?
C17 C19 H19C 109.5 . . ?
H19A C19 H19C 109.5 . . ?
H19B C19 H19C 109.5 . . ?
C25 C20 C21 119.7(2) . . ?
C25 C20 C26 118.8(2) . . ?
C21 C20 C26 121.4(2) . . ?
O2 C21 C22 119.0(2) . . ?
O2 C21 C20 122.4(2) . . ?
C22 C21 C20 118.5(2) . . ?
C23 C22 C21 121.3(3) . . ?
C23 C22 Cl3 120.0(2) . . ?
C21 C22 Cl3 118.7(2) . . ?
C22 C23 C24 119.4(3) . . ?
C22 C23 H23 119.9(18) . . ?
C24 C23 H23 120.7(18) . . ?
C25 C24 C23 120.8(3) . . ?
C25 C24 Cl4 119.5(2) . . ?
C23 C24 Cl4 119.7(2) . . ?
C24 C25 C20 120.3(3) . . ?
C24 C25 H25 123.1(17) . . ?
C20 C25 H25 116.6(17) . . ?
N2 C26 C20 121.7(2) . . ?
N2 C26 H26 121.5(16) . . ?
C20 C26 H26 116.8(16) . . ?
C35 C27 C28 122.4(2) . . ?
C35 C27 N2 118.5(2) . . ?
C28 C27 N2 118.9(2) . . ?
C32 C28 C27 117.5(2) . . ?
C32 C28 C29 120.2(2) . . ?
C27 C28 C29 122.3(2) . . ?
C31 C29 C30 111.8(3) . . ?
C31 C29 C28 111.4(3) . . ?
C30 C29 C28 111.4(2) . . ?
C31 C29 H29 110.8(18) . . ?
C30 C29 H29 106.6(19) . . ?
C28 C29 H29 104.4(18) . . ?
C29 C30 H30A 109.5 . . ?
C29 C30 H30B 109.5 . . ?
H30A C30 H30B 109.5 . . ?
C29 C30 H30C 109.5 . . ?
H30A C30 H30C 109.5 . . ?
H30B C30 H30C 109.5 . . ?
C29 C31 H31A 109.5 . . ?
C29 C31 H31B 109.5 . . ?
H31A C31 H31B 109.5 . . ?
C29 C31 H31C 109.5 . . ?
H31A C31 H31C 109.5 . . ?
H31B C31 H31C 109.5 . . ?
C33 C32 C28 121.2(3) . . ?
C33 C32 H32 119.8(18) . . ?
C28 C32 H32 118.9(18) . . ?
C34 C33 C32 120.0(3) . . ?
C34 C33 H33 125(2) . . ?
C32 C33 H33 115(2) . . ?
C33 C34 C35 121.7(3) . . ?
C33 C34 H34 122.4(19) . . ?
C35 C34 H34 115.9(19) . . ?
C27 C35 C34 117.1(3) . . ?
C27 C35 C36 121.9(3) . . ?
C34 C35 C36 121.0(3) . . ?
C38 C36 C35 111.5(4) . . ?
C38 C36 C37 110.6(4) . . ?
C35 C36 C37 112.8(3) . . ?
C38 C36 H36 113(2) . . ?
C35 C36 H36 108(2) . . ?
C37 C36 H36 101(2) . . ?
C36 C37 H37A 109.5 . . ?
C36 C37 H37B 109.5 . . ?
H37A C37 H37B 109.5 . . ?
C36 C37 H37C 109.5 . . ?
H37A C37 H37C 109.5 . . ?
H37B C37 H37C 109.5 . . ?
C36 C38 H38A 109.5 . . ?
C36 C38 H38B 109.5 . . ?
H38A C38 H38B 109.5 . . ?
C36 C38 H38C 109.5 . . ?
H38A C38 H38C 109.5 . . ?
H38B C38 H38C 109.5 . . ?

loop_
_geom_bond_atom_site_label_1
_geom_bond_atom_site_label_2
_geom_bond_distance
_geom_bond_site_symmetry_2
_geom_bond_publ_flag
Cl1 C3 1.722(3) . ?
Cl2 C5 1.737(3) . ?
Cl3 C22 1.729(3) . ?
Cl4 C24 1.736(3) . ?
O1 C2 1.337(3) . ?
O1 H1 0.86(3) . ?
O2 C21 1.336(3) . ?
O2 H2 0.87(3) . ?
N1 C7 1.271(3) . ?
N1 C8 1.433(3) . ?
N2 C26 1.271(3) . ?
N2 C27 1.434(3) . ?
C1 C6 1.394(4) . ?
C1 C2 1.396(4) . ?
C1 C7 1.458(3) . ?
C2 C3 1.399(3) . ?
C3 C4 1.380(4) . ?
C4 C5 1.373(4) . ?
C4 H4 0.97(3) . ?
C5 C6 1.363(4) . ?
C6 H6 0.93(3) . ?
C7 H7 0.99(3) . ?
C8 C16 1.396(3) . ?
C8 C9 1.397(3) . ?
C9 C13 1.390(4) . ?
C9 C10 1.519(4) . ?
C10 C12 1.467(6) . ?
C10 C11 1.524(5) . ?
C10 H10 1.02(4) . ?
C11 H11A 0.96 . ?
C11 H11B 0.96 . ?
C11 H11C 0.96 . ?
C12 H12A 0.96 . ?
C12 H12B 0.96 . ?
C12 H12C 0.96 . ?
C13 C14 1.367(4) . ?
C13 H13 0.97(3) . ?
C14 C15 1.370(4) . ?
C14 H14 0.94(3) . ?
C15 C16 1.393(4) . ?
C15 H15 0.91(3) . ?
C16 C17 1.523(4) . ?
C17 C19 1.491(5) . ?
C17 C18 1.512(5) . ?
C17 H17 0.89(3) . ?
C18 H18A 0.96 . ?
C18 H18B 0.96 . ?
C18 H18C 0.96 . ?
C19 H19A 0.96 . ?
C19 H19B 0.96 . ?
C19 H19C 0.96 . ?
C20 C25 1.386(4) . ?
C20 C21 1.398(4) . ?
C20 C26 1.458(3) . ?
C21 C22 1.396(3) . ?
C22 C23 1.371(4) . ?
C23 C24 1.376(4) . ?
C23 H23 0.97(3) . ?
C24 C25 1.373(4) . ?
C25 H25 0.94(3) . ?
C26 H26 1.00(3) . ?
C27 C35 1.392(3) . ?
C27 C28 1.396(4) . ?
C28 C32 1.394(4) . ?
C28 C29 1.518(3) . ?
C29 C31 1.502(5) . ?
C29 C30 1.516(5) . ?
C29 H29 0.99(3) . ?
C30 H30A 0.96 . ?
C30 H30B 0.96 . ?
C30 H30C 0.96 . ?
C31 H31A 0.96 . ?
C31 H31B 0.96 . ?
C31 H31C 0.96 . ?
C32 C33 1.373(4) . ?
C32 H32 0.96(3) . ?
C33 C34 1.368(5) . ?
C33 H33 0.99(4) . ?
C34 C35 1.397(4) . ?
C34 H34 0.92(3) . ?
C35 C36 1.511(4) . ?
C36 C38 1.495(6) . ?
C36 C37 1.528(5) . ?
C36 H36 0.97(4) . ?
C37 H37A 0.96 . ?
C37 H37B 0.96 . ?
C37 H37C 0.96 . ?
C38 H38A 0.96 . ?
C38 H38B 0.96 . ?
C38 H38C 0.96 . ?

loop_
_geom_torsion_atom_site_label_1
_geom_torsion_atom_site_label_2
_geom_torsion_atom_site_label_3
_geom_torsion_atom_site_label_4
_geom_torsion
_geom_torsion_site_symmetry_1
_geom_torsion_site_symmetry_2
_geom_torsion_site_symmetry_3
_geom_torsion_site_symmetry_4
_geom_torsion_publ_flag
C6 C1 C2 O1 178.6(2) . . . . ?
C7 C1 C2 O1 1.2(4) . . . . ?
C6 C1 C2 C3 -0.8(3) . . . . ?
C7 C1 C2 C3 -178.1(2) . . . . ?
O1 C2 C3 C4 -178.8(2) . . . . ?
C1 C2 C3 C4 0.6(4) . . . . ?
O1 C2 C3 Cl1 -0.5(3) . . . . ?
C1 C2 C3 Cl1 178.85(18) . . . . ?
C2 C3 C4 C5 -0.2(4) . . . . ?
Cl1 C3 C4 C5 -178.5(2) . . . . ?
C3 C4 C5 C6 0.1(4) . . . . ?
C3 C4 C5 Cl2 -179.6(2) . . . . ?
C4 C5 C6 C1 -0.4(4) . . . . ?
Cl2 C5 C6 C1 179.37(19) . . . . ?
C2 C1 C6 C5 0.7(4) . . . . ?
C7 C1 C6 C5 178.1(2) . . . . ?
C8 N1 C7 C1 176.3(2) . . . . ?
C6 C1 C7 N1 -177.8(2) . . . . ?
C2 C1 C7 N1 -0.4(4) . . . . ?
C7 N1 C8 C16 -74.5(3) . . . . ?
C7 N1 C8 C9 108.9(3) . . . . ?
C16 C8 C9 C13 3.1(4) . . . . ?
N1 C8 C9 C13 179.6(2) . . . . ?
C16 C8 C9 C10 -179.2(3) . . . . ?
N1 C8 C9 C10 -2.7(4) . . . . ?
C13 C9 C10 C12 75.7(5) . . . . ?
C8 C9 C10 C12 -101.9(4) . . . . ?
C13 C9 C10 C11 -49.3(5) . . . . ?
C8 C9 C10 C11 133.0(3) . . . . ?
C8 C9 C13 C14 -0.8(5) . . . . ?
C10 C9 C13 C14 -178.5(3) . . . . ?
C9 C13 C14 C15 -1.1(5) . . . . ?
C13 C14 C15 C16 0.8(5) . . . . ?
C14 C15 C16 C8 1.4(4) . . . . ?
C14 C15 C16 C17 -176.5(3) . . . . ?
C9 C8 C16 C15 -3.3(4) . . . . ?
N1 C8 C16 C15 -179.8(2) . . . . ?
C9 C8 C16 C17 174.4(3) . . . . ?
N1 C8 C16 C17 -2.1(4) . . . . ?
C15 C16 C17 C19 -63.1(4) . . . . ?
C8 C16 C17 C19 119.2(4) . . . . ?
C15 C16 C17 C18 62.4(4) . . . . ?
C8 C16 C17 C18 -115.3(3) . . . . ?
C25 C20 C21 O2 -178.4(2) . . . . ?
C26 C20 C21 O2 -1.6(4) . . . . ?
C25 C20 C21 C22 0.4(3) . . . . ?
C26 C20 C21 C22 177.2(2) . . . . ?
O2 C21 C22 C23 178.7(2) . . . . ?
C20 C21 C22 C23 -0.1(4) . . . . ?
O2 C21 C22 Cl3 1.0(3) . . . . ?
C20 C21 C22 Cl3 -177.84(18) . . . . ?
C21 C22 C23 C24 -0.1(4) . . . . ?
Cl3 C22 C23 C24 177.5(2) . . . . ?
C22 C23 C24 C25 0.1(4) . . . . ?
C22 C23 C24 Cl4 -179.4(2) . . . . ?
C23 C24 C25 C20 0.2(4) . . . . ?
Cl4 C24 C25 C20 179.68(19) . . . . ?
C21 C20 C25 C24 -0.5(4) . . . . ?
C26 C20 C25 C24 -177.3(2) . . . . ?
C27 N2 C26 C20 -177.2(2) . . . . ?
C25 C20 C26 N2 178.2(2) . . . . ?
C21 C20 C26 N2 1.5(4) . . . . ?
C26 N2 C27 C35 -100.1(3) . . . . ?
C26 N2 C27 C28 83.0(3) . . . . ?
C35 C27 C28 C32 4.3(4) . . . . ?
N2 C27 C28 C32 -179.0(2) . . . . ?
C35 C27 C28 C29 -174.5(3) . . . . ?
N2 C27 C28 C29 2.3(4) . . . . ?
C32 C28 C29 C31 70.5(4) . . . . ?
C27 C28 C29 C31 -110.8(4) . . . . ?
C32 C28 C29 C30 -55.2(4) . . . . ?
C27 C28 C29 C30 123.5(3) . . . . ?
C27 C28 C32 C33 -2.0(4) . . . . ?
C29 C28 C32 C33 176.7(3) . . . . ?
C28 C32 C33 C34 -0.8(5) . . . . ?
C32 C33 C34 C35 1.6(5) . . . . ?
C28 C27 C35 C34 -3.5(4) . . . . ?
N2 C27 C35 C34 179.8(3) . . . . ?
C28 C27 C35 C36 177.9(3) . . . . ?
N2 C27 C35 C36 1.2(4) . . . . ?
C33 C34 C35 C27 0.5(5) . . . . ?
C33 C34 C35 C36 179.1(3) . . . . ?
C27 C35 C36 C38 102.3(4) . . . . ?
C34 C35 C36 C38 -76.2(5) . . . . ?
C27 C35 C36 C37 -132.5(3) . . . . ?
C34 C35 C36 C37 49.0(5) . . . . ?
